data_4323613
loop_
_publ_author_name
'Seth M. Redmore'
'Clifton E. F. Rickard'
'Simon J. Webb'
'L. James Wright'

_publ_section_title
;
 Ruthenium Complexes of a Simple Tridentate Ligand Bearing Two "Distal"
 Pyridine Bases
;
_journal_name_full 'Inorganic Chemistry'
_journal_page_first 4743
_journal_page_last 4748
_journal_paper_doi 10.1021/ic961534x
_journal_volume 36
_journal_year 1997
_chemical_compound_source Synthetic
_chemical_formula_moiety RuCl2(PPh3)(LMe2{H}2)
_chemical_formula_sum 'C37 H32 Cl2 N5 O2 P Ru'
_chemical_formula_weight 781.62
_chemical_name_systematic
; 
Dichloro(triphenylphosphine)[N,N'-bis(6-methyl-1-pyridinium-2-yl)-
2,6-pyridinedicarboximidato-\k^3^N]ruthenium(II) 
;
_space_group_IT_number 2
_symmetry_cell_setting triclinic
_symmetry_space_group_name_Hall '-P 1'
_symmetry_space_group_name_H-M 'P -1'
_atom_sites_solution_hydrogens geom
_atom_sites_solution_primary direct
_atom_sites_solution_secondary difmap
_audit_creation_method SHELXL
_cell_angle_alpha 92.55(3)
_cell_angle_beta 90.06(3)
_cell_angle_gamma 115.22(3)
_cell_formula_units_Z 2
_cell_length_a 10.482(5)
_cell_length_b 11.349(8)
_cell_length_c 15.710(4)
_cell_measurement_reflns_used 25
_cell_measurement_temperature 193(2)
_cell_measurement_theta_max 12
_cell_measurement_theta_min 10
_cell_volume 1688.6(16)
_computing_cell_refinement 'CAD-4 software'
_computing_data_collection 'CAD-4 software'
_computing_data_reduction 'Local software'
_computing_molecular_graphics SHELXTL
_computing_publication_material SHELXTL
_computing_structure_refinement 'SHELXL-93 (Sheldrick, 1993)'
_computing_structure_solution 'SHELXS-86 (Sheldrick, 1990)'
_diffrn_ambient_temperature 193(2)
_diffrn_measurement_device CAD-4
_diffrn_measurement_method \w/2\q
_diffrn_radiation_monochromator graphite
_diffrn_radiation_source 'fine-focus sealed tube'
_diffrn_radiation_type MoK\a
_diffrn_radiation_wavelength 0.71069
_diffrn_reflns_av_R_equivalents 0.0309
_diffrn_reflns_av_sigmaI/netI 0.0520
_diffrn_reflns_limit_h_max 12
_diffrn_reflns_limit_h_min -12
_diffrn_reflns_limit_k_max 13
_diffrn_reflns_limit_k_min -13
_diffrn_reflns_limit_l_max 17
_diffrn_reflns_limit_l_min 0
_diffrn_reflns_number 5536
_diffrn_reflns_theta_max 24.97
_diffrn_reflns_theta_min 1.30
_diffrn_standards_decay_% 0
_diffrn_standards_interval_count 100
_diffrn_standards_interval_time 3600
_diffrn_standards_number 3
_exptl_absorpt_coefficient_mu 0.712
_exptl_absorpt_correction_T_max 0.88
_exptl_absorpt_correction_T_min 0.99
_exptl_absorpt_correction_type Emperical
_exptl_crystal_colour Purple
_exptl_crystal_density_diffrn 1.537
_exptl_crystal_description Prisms
_exptl_crystal_F_000 796
_exptl_crystal_size_max 0.30
_exptl_crystal_size_mid 0.28
_exptl_crystal_size_min 0.22
_refine_diff_density_max 0.608
_refine_diff_density_min -0.805
_refine_diff_density_rms 0.088
_refine_ls_extinction_method none
_refine_ls_goodness_of_fit_all 1.047
_refine_ls_goodness_of_fit_obs 1.087
_refine_ls_matrix_type full
_refine_ls_number_parameters 443
_refine_ls_number_reflns 5294
_refine_ls_number_restraints 0
_refine_ls_restrained_S_all 1.135
_refine_ls_restrained_S_obs 1.087
_refine_ls_R_factor_all 0.0696
_refine_ls_R_factor_obs 0.0395
_refine_ls_shift/esd_max -0.035
_refine_ls_shift/esd_mean 0.001
_refine_ls_structure_factor_coef Fsqd
_refine_ls_weighting_details 'w=1/[\s^2^(Fo^2^)+(0.0494P)^2^+1.5591P] where P=(Fo^2^+2Fc^2^)/3'
_refine_ls_weighting_scheme calc
_refine_ls_wR_factor_all 0.1081
_refine_ls_wR_factor_obs 0.0890
_reflns_number_observed 4013
_reflns_number_total 5298
_reflns_observed_criterion >2sigma(I)
_cod_data_source_file ic961534x_2.cif
_cod_data_source_block 2
_cod_depositor_comments
;
The following automatic conversions were performed:

'_refine_ls_weighting_scheme' value 'calc
w=1/[\s^2^(Fo^2^)+(0.0494P)^2^+1.5591P] where P=(Fo^2^+2Fc^2^)/3' was
changed to 'calc'. New tag '_refine_ls_weighting_details' was
created. The value of the new tag was set to
'w=1/[\s^2^(Fo^2^)+(0.0494P)^2^+1.5591P] where P=(Fo^2^+2Fc^2^)/3'.

Automatic conversion script
Id: cif_fix_values 3143 2015-03-26 13:38:13Z robertas 
;
_cod_original_cell_volume 1688.6(15)
_cod_database_code 4323613

loop_
_symmetry_equiv_pos_as_xyz
'x, y, z'
'-x, -y, -z'

loop_
_atom_site_aniso_label
_atom_site_aniso_U_11
_atom_site_aniso_U_22
_atom_site_aniso_U_33
_atom_site_aniso_U_23
_atom_site_aniso_U_13
_atom_site_aniso_U_12
Ru1 0.0233(2) 0.0218(2) 0.0145(2) 0.00617(13) 0.00196(14) 0.00650(14)
Cl1 0.0267(6) 0.0322(6) 0.0234(6) 0.0091(5) 0.0033(5) 0.0006(5)
Cl2 0.0347(6) 0.0317(6) 0.0208(6) 0.0031(5) 0.0019(5) 0.0150(5)
P1 0.0240(6) 0.0232(6) 0.0211(6) 0.0044(5) 0.0024(5) 0.0102(5)
O1 0.072(3) 0.042(2) 0.035(2) 0.003(2) 0.005(2) 0.034(2)
O2 0.084(3) 0.057(2) 0.024(2) 0.013(2) -0.011(2) 0.036(2)
N1 0.032(2) 0.031(2) 0.026(2) 0.011(2) 0.003(2) 0.015(2)
N2 0.031(2) 0.025(2) 0.022(2) 0.006(2) 0.004(2) 0.009(2)
N3 0.024(2) 0.029(2) 0.018(2) 0.005(2) -0.001(2) 0.004(2)
N4 0.025(2) 0.029(2) 0.022(2) 0.009(2) -0.001(2) 0.005(2)
N5 0.030(2) 0.033(2) 0.030(2) 0.018(2) 0.006(2) 0.011(2)
C1 0.046(3) 0.060(3) 0.017(2) 0.010(2) 0.003(2) 0.023(3)
C2 0.027(3) 0.050(3) 0.024(3) 0.015(2) 0.002(2) 0.014(2)
C3 0.037(3) 0.057(3) 0.029(3) 0.025(3) 0.008(2) 0.019(3)
C4 0.040(3) 0.038(3) 0.048(3) 0.024(3) 0.003(3) 0.014(2)
C5 0.036(3) 0.033(3) 0.035(3) 0.013(2) 0.007(2) 0.016(2)
C6 0.029(2) 0.030(2) 0.022(2) 0.009(2) 0.003(2) 0.014(2)
C7 0.035(3) 0.026(2) 0.031(3) 0.000(2) 0.002(2) 0.011(2)
C8 0.038(3) 0.027(2) 0.024(3) 0.001(2) 0.002(2) 0.011(2)
C9 0.053(3) 0.033(3) 0.032(3) -0.005(2) 0.005(3) 0.011(2)
C10 0.050(3) 0.047(3) 0.024(3) -0.005(2) 0.002(2) 0.011(3)
C11 0.044(3) 0.045(3) 0.016(3) 0.001(2) -0.002(2) 0.009(2)
C12 0.032(3) 0.027(2) 0.022(3) 0.004(2) -0.002(2) 0.000(2)
C13 0.036(3) 0.032(3) 0.029(3) 0.011(2) 0.006(2) 0.010(2)
C14 0.022(2) 0.026(2) 0.030(3) 0.010(2) -0.005(2) 0.005(2)
C15 0.043(3) 0.035(3) 0.032(3) 0.013(2) -0.006(2) 0.012(2)
C16 0.054(3) 0.032(3) 0.043(3) 0.011(2) -0.014(3) 0.019(2)
C17 0.038(3) 0.039(3) 0.046(3) 0.003(3) -0.006(2) 0.019(2)
C18 0.025(2) 0.037(3) 0.040(3) 0.009(2) 0.005(2) 0.015(2)
C19 0.054(4) 0.065(4) 0.046(3) 0.020(3) 0.023(3) 0.038(3)
C21 0.028(2) 0.024(2) 0.018(2) 0.004(2) 0.002(2) 0.007(2)
C22 0.025(2) 0.036(3) 0.031(3) 0.004(2) 0.001(2) 0.010(2)
C23 0.032(3) 0.031(3) 0.029(3) 0.006(2) 0.007(2) 0.001(2)
C24 0.046(3) 0.023(2) 0.033(3) 0.009(2) 0.001(2) 0.006(2)
C25 0.039(3) 0.031(3) 0.033(3) 0.003(2) -0.003(2) 0.018(2)
C26 0.027(2) 0.027(2) 0.029(3) 0.004(2) 0.002(2) 0.010(2)
C31 0.020(2) 0.037(3) 0.021(2) 0.007(2) 0.003(2) 0.013(2)
C32 0.028(3) 0.054(3) 0.029(3) 0.007(2) 0.001(2) 0.022(2)
C33 0.041(3) 0.090(5) 0.030(3) -0.001(3) -0.001(2) 0.040(3)
C34 0.042(3) 0.088(5) 0.031(3) 0.023(3) 0.006(3) 0.039(3)
C35 0.034(3) 0.059(4) 0.058(4) 0.033(3) 0.005(3) 0.023(3)
C36 0.028(3) 0.037(3) 0.037(3) 0.011(2) 0.001(2) 0.013(2)
C41 0.030(2) 0.026(2) 0.021(2) -0.001(2) 0.003(2) 0.006(2)
C42 0.032(3) 0.042(3) 0.034(3) -0.003(2) 0.002(2) 0.018(2)
C43 0.041(3) 0.060(4) 0.055(4) -0.010(3) 0.010(3) 0.026(3)
C44 0.052(3) 0.053(3) 0.035(3) -0.001(3) 0.023(3) 0.013(3)
C45 0.048(3) 0.037(3) 0.029(3) 0.011(2) 0.014(2) 0.008(2)
C46 0.030(3) 0.029(3) 0.035(3) 0.008(2) 0.011(2) 0.008(2)

loop_
_atom_site_label
_atom_site_type_symbol
_atom_site_fract_x
_atom_site_fract_y
_atom_site_fract_z
_atom_site_U_iso_or_equiv
_atom_site_thermal_displace_type
_atom_site_occupancy
_atom_site_calc_flag
_atom_site_refinement_flags
_atom_site_disorder_group
Ru1 Ru 0.17221(4) 0.21524(3) 0.23845(2) 0.02076(12) Uani 1 d . .
Cl1 Cl -0.08354(11) 0.08197(11) 0.24969(7) 0.0314(3) Uani 1 d . .
Cl2 Cl 0.17002(12) 0.32850(11) 0.37947(7) 0.0287(3) Uani 1 d . .
P1 P 0.40968(12) 0.33988(11) 0.24005(7) 0.0226(3) Uani 1 d . .
O1 O 0.2576(4) -0.1108(3) 0.2082(2) 0.0464(9) Uani 1 d . .
O2 O 0.0559(5) 0.3232(4) 0.0095(2) 0.0531(11) Uani 1 d . .
N1 N 0.1894(4) 0.0782(4) 0.4201(2) 0.0291(9) Uani 1 d . .
H1 H 0.1925(47) 0.1483(45) 0.4129(29) 0.021(9) Uiso 1 d . .
N2 N 0.2001(4) 0.0482(3) 0.2751(2) 0.0268(9) Uani 1 d . .
N3 N 0.1745(4) 0.1312(4) 0.1280(2) 0.0263(9) Uani 1 d . .
N4 N 0.1107(4) 0.3274(4) 0.1540(2) 0.0273(9) Uani 1 d . .
N5 N 0.0041(4) 0.4062(4) 0.2544(3) 0.0314(9) Uani 1 d . .
H5 H 0.0065(46) 0.3471(44) 0.2821(29) 0.021(9) Uiso 1 d . .
C1 C 0.1914(6) 0.1573(5) 0.5671(3) 0.0407(13) Uani 1 d . .
H1A H 0.1416(28) 0.2057(20) 0.5446(9) 0.049 Uiso 1 calc R .
H1B H 0.2910(6) 0.2165(17) 0.5773(15) 0.049 Uiso 1 calc R .
H1C H 0.1492(30) 0.1196(6) 0.6208(7) 0.049 Uiso 1 calc R .
C2 C 0.1798(5) 0.0513(5) 0.5045(3) 0.0343(12) Uani 1 d . .
C3 C 0.1625(5) -0.0699(5) 0.5237(3) 0.0404(13) Uani 1 d . .
H3 H 0.1547(5) -0.0936(5) 0.5814(3) 0.049 Uiso 1 calc R .
C4 C 0.1563(5) -0.1584(5) 0.4591(3) 0.0420(13) Uani 1 d . .
H4 H 0.1404(5) -0.2440(5) 0.4731(3) 0.050 Uiso 1 calc R .
C5 C 0.1724(5) -0.1272(5) 0.3752(3) 0.0341(11) Uani 1 d . .
H5A H 0.1723(5) -0.1886(5) 0.3320(3) 0.041 Uiso 1 calc R .
C6 C 0.1889(5) -0.0023(4) 0.3545(3) 0.0263(10) Uani 1 d . .
C7 C 0.2247(5) -0.0187(4) 0.2065(3) 0.0312(11) Uani 1 d . .
C8 C 0.2086(5) 0.0305(4) 0.1228(3) 0.0309(11) Uani 1 d . .
C9 C 0.2227(6) -0.0234(5) 0.0450(3) 0.0421(13) Uani 1 d . .
H9 H 0.2501(6) -0.0932(5) 0.0423(3) 0.051 Uiso 1 calc R .
C10 C 0.1967(6) 0.0252(5) -0.0291(3) 0.0442(14) Uani 1 d . .
H10 H 0.2069(6) -0.0103(5) -0.0832(3) 0.053 Uiso 1 calc R .
C11 C 0.1562(5) 0.1252(5) -0.0234(3) 0.0382(12) Uani 1 d . .
H11 H 0.1353(5) 0.1580(5) -0.0736(3) 0.046 Uiso 1 calc R .
C12 C 0.1460(5) 0.1781(4) 0.0560(3) 0.0307(11) Uani 1 d . .
C13 C 0.1028(5) 0.2858(5) 0.0702(3) 0.0332(11) Uani 1 d . .
C14 C 0.0562(4) 0.4146(4) 0.1751(3) 0.0273(10) Uani 1 d . .
C15 C 0.0509(5) 0.5142(5) 0.1270(3) 0.0378(12) Uani 1 d . .
H15 H 0.0811(5) 0.5228(5) 0.0697(3) 0.045 Uiso 1 calc R .
C16 C 0.0021(6) 0.5983(5) 0.1631(3) 0.0422(13) Uani 1 d . .
H16 H 0.0003(6) 0.6662(5) 0.1306(3) 0.051 Uiso 1 calc R .
C17 C -0.0448(5) 0.5871(5) 0.2460(3) 0.0399(13) Uani 1 d . .
H17 H -0.0773(5) 0.6471(5) 0.2704(3) 0.048 Uiso 1 calc R .
C18 C -0.0436(5) 0.4889(5) 0.2919(3) 0.0336(11) Uani 1 d . .
C19 C -0.0931(6) 0.4631(6) 0.3819(3) 0.0503(15) Uani 1 d . .
H19A H -0.0169(13) 0.4626(33) 0.4179(6) 0.060 Uiso 1 calc R .
H19B H -0.1749(22) 0.3782(16) 0.3829(5) 0.060 Uiso 1 calc R .
H19C H -0.1198(34) 0.5316(19) 0.4036(8) 0.060 Uiso 1 calc R .
C21 C 0.4760(5) 0.5189(4) 0.2420(3) 0.0246(10) Uani 1 d . .
C22 C 0.6181(5) 0.5957(5) 0.2252(3) 0.0313(11) Uani 1 d . .
H22 H 0.6799(5) 0.5556(5) 0.2140(3) 0.038 Uiso 1 calc R .
C23 C 0.6686(5) 0.7299(5) 0.2249(3) 0.0351(12) Uani 1 d . .
H23 H 0.7654(5) 0.7818(5) 0.2145(3) 0.042 Uiso 1 calc R .
C24 C 0.5786(5) 0.7887(5) 0.2395(3) 0.0367(12) Uani 1 d . .
H24 H 0.6133(5) 0.8808(5) 0.2388(3) 0.044 Uiso 1 calc R .
C25 C 0.4385(5) 0.7134(4) 0.2552(3) 0.0330(11) Uani 1 d . .
H25 H 0.3764(5) 0.7538(4) 0.2644(3) 0.040 Uiso 1 calc R .
C26 C 0.3871(5) 0.5784(4) 0.2577(3) 0.0280(10) Uani 1 d . .
H26 H 0.2910(5) 0.5273(4) 0.2703(3) 0.034 Uiso 1 calc R .
C31 C 0.4951(4) 0.3112(4) 0.3340(3) 0.0254(10) Uani 1 d . .
C32 C 0.5351(5) 0.3999(5) 0.4037(3) 0.0352(12) Uani 1 d . .
H32 H 0.5338(5) 0.4825(5) 0.3987(3) 0.042 Uiso 1 calc R .
C33 C 0.5775(6) 0.3692(7) 0.4814(3) 0.050(2) Uani 1 d . .
H33 H 0.6042(6) 0.4307(7) 0.5286(3) 0.060 Uiso 1 calc R .
C34 C 0.5801(6) 0.2509(7) 0.4889(3) 0.049(2) Uani 1 d . .
H34 H 0.6065(6) 0.2293(7) 0.5418(3) 0.059 Uiso 1 calc R .
C35 C 0.5448(5) 0.1626(6) 0.4199(4) 0.0485(15) Uani 1 d . .
H35 H 0.5493(5) 0.0814(6) 0.4251(4) 0.058 Uiso 1 calc R .
C36 C 0.5021(5) 0.1921(5) 0.3420(3) 0.0340(11) Uani 1 d . .
H36 H 0.4780(5) 0.1309(5) 0.2948(3) 0.041 Uiso 1 calc R .
C41 C 0.5093(5) 0.3179(4) 0.1485(3) 0.0275(10) Uani 1 d . .
C42 C 0.6146(5) 0.2761(5) 0.1523(3) 0.0352(12) Uani 1 d . .
H42 H 0.6428(5) 0.2572(5) 0.2055(3) 0.042 Uiso 1 calc R .
C43 C 0.6800(6) 0.2617(6) 0.0778(4) 0.0507(15) Uani 1 d . .
H43 H 0.7523(6) 0.2324(6) 0.0808(4) 0.061 Uiso 1 calc R .
C44 C 0.6416(6) 0.2890(5) 0.0002(4) 0.0501(15) Uani 1 d . .
H44 H 0.6852(6) 0.2771(5) -0.0504(4) 0.060 Uiso 1 calc R .
C45 C 0.5380(6) 0.3344(5) -0.0030(3) 0.0410(13) Uani 1 d . .
H45 H 0.5119(6) 0.3554(5) -0.0562(3) 0.049 Uiso 1 calc R .
C46 C 0.4736(5) 0.3491(4) 0.0692(3) 0.0326(11) Uani 1 d . .
H46 H 0.4034(5) 0.3809(4) 0.0658(3) 0.039 Uiso 1 calc R .

loop_
_atom_type_symbol
_atom_type_description
_atom_type_scat_dispersion_real
_atom_type_scat_dispersion_imag
_atom_type_scat_source
C C 0.0033 0.0016 'International Tables Vol C Tables 4.2.6.8 and 6.1.1.4'
H H 0.0000 0.0000 'International Tables Vol C Tables 4.2.6.8 and 6.1.1.4'
Ru Ru -1.2594 0.8363 'International Tables Vol C Tables 4.2.6.8 and 6.1.1.4'
Cl Cl 0.1484 0.1585 'International Tables Vol C Tables 4.2.6.8 and 6.1.1.4'
P P 0.1023 0.0942 'International Tables Vol C Tables 4.2.6.8 and 6.1.1.4'
O O 0.0106 0.0060 'International Tables Vol C Tables 4.2.6.8 and 6.1.1.4'
N N 0.0061 0.0033 'International Tables Vol C Tables 4.2.6.8 and 6.1.1.4'

loop_
_geom_angle_atom_site_label_1
_geom_angle_atom_site_label_2
_geom_angle_atom_site_label_3
_geom_angle
_geom_angle_site_symmetry_1
_geom_angle_site_symmetry_3
_geom_angle_publ_flag
N3 Ru1 N2 78.48(15) . . ?
N3 Ru1 N4 78.5(2) . . ?
N2 Ru1 N4 155.26(14) . . y
N3 Ru1 P1 92.85(11) . . ?
N2 Ru1 P1 91.66(11) . . ?
N4 Ru1 P1 98.36(11) . . ?
N3 Ru1 Cl1 91.39(11) . . y
N2 Ru1 Cl1 87.13(11) . . ?
N4 Ru1 Cl1 84.54(11) . . y
P1 Ru1 Cl1 175.27(4) . . y
N3 Ru1 Cl2 178.68(11) . . y
N2 Ru1 Cl2 102.81(11) . . ?
N4 Ru1 Cl2 100.30(11) . . ?
P1 Ru1 Cl2 86.79(6) . . ?
Cl1 Ru1 Cl2 89.01(6) . . ?
C31 P1 C21 103.8(2) . . ?
C31 P1 C41 104.9(2) . . ?
C21 P1 C41 98.8(2) . . ?
C31 P1 Ru1 111.20(15) . . ?
C21 P1 Ru1 118.8(2) . . ?
C41 P1 Ru1 117.43(15) . . ?
C6 N1 C2 126.2(4) . . ?
C7 N2 C6 118.3(4) . . y
C7 N2 Ru1 112.4(3) . . ?
C6 N2 Ru1 129.2(3) . . ?
C8 N3 C12 119.9(4) . . ?
C8 N3 Ru1 120.2(3) . . ?
C12 N3 Ru1 119.8(3) . . ?
C14 N4 C13 117.8(4) . . y
C14 N4 Ru1 127.9(3) . . ?
C13 N4 Ru1 113.1(3) . . ?
C14 N5 C18 125.6(4) . . ?
C3 C2 N1 116.9(5) . . ?
C3 C2 C1 125.6(4) . . ?
N1 C2 C1 117.4(4) . . ?
C2 C3 C4 119.6(5) . . ?
C5 C4 C3 122.4(5) . . ?
C4 C5 C6 118.5(5) . . ?
N1 C6 N2 115.0(4) . . y
N1 C6 C5 116.3(4) . . ?
N2 C6 C5 128.7(4) . . ?
O1 C7 N2 127.4(4) . . ?
O1 C7 C8 119.1(4) . . ?
N2 C7 C8 113.5(4) . . y
N3 C8 C9 121.2(4) . . ?
N3 C8 C7 114.4(4) . . y
C9 C8 C7 124.3(5) . . ?
C8 C9 C10 119.4(5) . . ?
C11 C10 C9 119.2(5) . . ?
C10 C11 C12 119.5(5) . . ?
N3 C12 C11 120.7(5) . . ?
N3 C12 C13 114.9(4) . . y
C11 C12 C13 124.4(4) . . ?
O2 C13 N4 126.7(5) . . ?
O2 C13 C12 119.8(4) . . ?
N4 C13 C12 113.4(4) . . y
N5 C14 N4 115.1(4) . . y
N5 C14 C15 115.8(4) . . ?
N4 C14 C15 129.1(4) . . ?
C16 C15 C14 119.6(5) . . ?
C15 C16 C17 121.6(5) . . ?
C18 C17 C16 119.0(5) . . ?
N5 C18 C17 118.3(5) . . ?
N5 C18 C19 116.6(4) . . ?
C17 C18 C19 125.1(5) . . ?
C26 C21 C22 119.3(4) . . ?
C26 C21 P1 121.1(3) . . ?
C22 C21 P1 119.6(4) . . ?
C23 C22 C21 120.2(5) . . ?
C24 C23 C22 120.2(4) . . ?
C25 C24 C23 119.8(4) . . ?
C24 C25 C26 120.5(5) . . ?
C21 C26 C25 119.9(4) . . ?
C32 C31 C36 118.4(4) . . ?
C32 C31 P1 120.3(4) . . ?
C36 C31 P1 120.7(4) . . ?
C31 C32 C33 121.0(5) . . ?
C34 C33 C32 119.9(6) . . ?
C33 C34 C35 120.2(5) . . ?
C34 C35 C36 120.4(5) . . ?
C31 C36 C35 120.1(5) . . ?
C42 C41 C46 118.5(4) . . ?
C42 C41 P1 125.8(4) . . ?
C46 C41 P1 115.7(4) . . ?
C41 C42 C43 119.9(5) . . ?
C44 C43 C42 121.1(5) . . ?
C43 C44 C45 118.8(5) . . ?
C46 C45 C44 120.6(5) . . ?
C45 C46 C41 120.9(5) . . ?

loop_
_geom_bond_atom_site_label_1
_geom_bond_atom_site_label_2
_geom_bond_distance
_geom_bond_site_symmetry_2
_geom_bond_publ_flag
Ru1 N3 1.947(4) . y
Ru1 N2 2.140(4) . y
Ru1 N4 2.155(4) . y
Ru1 P1 2.279(2) . y
Ru1 Cl1 2.465(2) . y
Ru1 Cl2 2.5165(14) . y
P1 C31 1.837(4) . ?
P1 C21 1.844(5) . ?
P1 C41 1.847(4) . ?
O1 C7 1.234(6) . y
O2 C13 1.242(6) . y
N1 C6 1.345(6) . ?
N1 C2 1.369(6) . ?
N2 C7 1.378(6) . y
N2 C6 1.380(6) . y
N3 C8 1.335(6) . ?
N3 C12 1.356(6) . ?
N4 C14 1.367(6) . y
N4 C13 1.370(6) . y
N5 C14 1.351(6) . ?
N5 C18 1.354(6) . ?
C1 C2 1.482(7) . ?
C2 C3 1.356(7) . ?
C3 C4 1.378(8) . ?
C4 C5 1.372(7) . ?
/C5 C6 1.406(6) . ?
C7 C8 1.488(7) . y
C8 C9 1.378(7) . ?
C9 C10 1.386(7) . ?
C10 C11 1.370(8) . ?
C11 C12 1.385(7) . ?
C12 C13 1.482(7) . y
C14 C15 1.407(6) . ?
C15 C16 1.366(7) . ?
C16 C17 1.384(7) . ?
C17 C18 1.358(7) . ?
C18 C19 1.505(7) . ?
C21 C26 1.382(6) . ?
C21 C22 1.401(6) . ?
C22 C23 1.383(6) . ?
C23 C24 1.382(7) . ?
C24 C25 1.378(7) . ?
C25 C26 1.393(6) . ?
C31 C32 1.388(7) . ?
C31 C36 1.396(7) . ?
C32 C33 1.407(7) . ?
C33 C34 1.366(8) . ?
C34 C35 1.378(8) . ?
C35 C36 1.404(7) . ?
C41 C42 1.376(6) . ?
C41 C46 1.404(7) . ?
C42 C43 1.396(7) . ?
C43 C44 1.372(8) . ?
C44 C45 1.387(8) . ?
C45 C46 1.361(7) . ?

loop_
_geom_torsion_atom_site_label_1
_geom_torsion_atom_site_label_2
_geom_torsion_atom_site_label_3
_geom_torsion_atom_site_label_4
_geom_torsion
_geom_torsion_site_symmetry_1
_geom_torsion_site_symmetry_2
_geom_torsion_site_symmetry_3
_geom_torsion_site_symmetry_4
_geom_torsion_publ_flag
C7 N2 C6 N1 169.0(4) . . . . ?
C13 N4 C14 N5 149.5(4) . . . . ?
C12 C13 N4 C14 -171.8(4) . . . . ?
C13 N4 C14 C15 -32.8(7) . . . . ?
N4 C14 C15 N5 -177.7(7) . . . . ?
C8 C7 N2 C6 169.4(4) . . . . ?
C7 N2 C6 C5 -13.4(7) . . . . ?
N2 C6 C5 N1 -177.6(8) . . . . ?
C8 C7 N2 C6 169.4(4) . . . . ?
Ru1 N2 C7 O1 172.7(4) . . . . ?
C6 N2 C7 O1 -10.8(7) . . . . ?
C12 C13 N4 C14 -171.8(4) . . . . ?
Ru1 N4 C13 O2 171.8(4) . . . . ?
C14 N4 C13 O2 3.2(7) . . . . ?
